data_4316115
loop_
_publ_author_name
'Nadia Marino'
'Anthony R. Vortherms'
'Amanda E. Hoffman'
'Robert P. Doyle'

_publ_section_title
;
 Expanding Monomeric Pyrophosphate Complexes beyond Platinum
;
_journal_name_full 'Inorganic Chemistry'
_journal_page_first 6790
_journal_page_last 6792
_journal_paper_doi 10.1021/ic1006007
_journal_volume 49
_journal_year 2010
_chemical_formula_moiety 'C36 H24 N6 Ni(+2), 2Cl(-1), 6.5(H2O)'
_chemical_formula_sum 'C36 H37 Cl2 N6 Ni O6.5'
_chemical_formula_weight 787.33
_chemical_name_systematic
; 
 ? 
;
_space_group_IT_number 12
_symmetry_cell_setting monoclinic
_symmetry_space_group_name_Hall '-C 2y'
_symmetry_space_group_name_H-M 'C 1 2/m 1'
_atom_sites_solution_hydrogens geom
_atom_sites_solution_primary PETTERSON
_atom_sites_solution_secondary difmap
_audit_creation_method SHELXL-97
_cell_angle_alpha 90.00
_cell_angle_beta 108.133(2)
_cell_angle_gamma 90.00
_cell_formula_units_Z 8
_cell_length_a 23.416(2)
_cell_length_b 21.3012(17)
_cell_length_c 15.4121(12)
_cell_measurement_reflns_used 2305
_cell_measurement_temperature 98(2)
_cell_measurement_theta_max 24.24
_cell_measurement_theta_min 2.62
_cell_volume 7305.6(10)
_computing_cell_refinement 'Bruker SMART'
_computing_data_collection 'Bruker SMART'
_computing_data_reduction 'Bruker SAINT'
_computing_molecular_graphics 'Bruker SHELXTL'
_computing_publication_material 'Bruker SHELXTL'
_computing_structure_refinement 'SHELXL-97 (Sheldrick, 1997)'
_computing_structure_solution 'SHELXS-97 (Sheldrick, 1990)'
_diffrn_ambient_temperature 98(2)
_diffrn_measured_fraction_theta_full 0.998
_diffrn_measured_fraction_theta_max 0.998
_diffrn_measurement_device_type 'CCD area detector'
_diffrn_measurement_method 'phi and omega scans'
_diffrn_radiation_monochromator graphite
_diffrn_radiation_source 'fine-focus sealed tube'
_diffrn_radiation_type MoK\a
_diffrn_radiation_wavelength 0.71073
_diffrn_reflns_av_R_equivalents 0.0644
_diffrn_reflns_av_sigmaI/netI 0.1123
_diffrn_reflns_limit_h_max 30
_diffrn_reflns_limit_h_min -30
_diffrn_reflns_limit_k_max 20
_diffrn_reflns_limit_k_min -27
_diffrn_reflns_limit_l_max 13
_diffrn_reflns_limit_l_min -19
_diffrn_reflns_number 22329
_diffrn_reflns_theta_full 27.10
_diffrn_reflns_theta_max 27.10
_diffrn_reflns_theta_min 1.32
_exptl_absorpt_coefficient_mu 0.733
_exptl_absorpt_correction_T_max 0.9643
_exptl_absorpt_correction_T_min 0.9505
_exptl_absorpt_correction_type empirical
_exptl_absorpt_process_details SADABS
_exptl_crystal_colour PINK
_exptl_crystal_density_diffrn 1.432
_exptl_crystal_density_method 'not measured'
_exptl_crystal_description PARALLELEPIPED
_exptl_crystal_F_000 3272
_exptl_crystal_size_max 0.07
_exptl_crystal_size_mid 0.06
_exptl_crystal_size_min 0.05
_refine_diff_density_max 2.208
_refine_diff_density_min -1.348
_refine_diff_density_rms 0.164
_refine_ls_extinction_method none
_refine_ls_goodness_of_fit_ref 0.977
_refine_ls_hydrogen_treatment RIDING
_refine_ls_matrix_type full
_refine_ls_number_parameters 499
_refine_ls_number_reflns 8264
_refine_ls_number_restraints 0
_refine_ls_restrained_S_all 0.977
_refine_ls_R_factor_all 0.1209
_refine_ls_R_factor_gt 0.0750
_refine_ls_shift/su_max 0.001
_refine_ls_shift/su_mean 0.000
_refine_ls_structure_factor_coef Fsqd
_refine_ls_weighting_details 'calc w=1/[\s^2^(Fo^2^)+(0.1487P)^2^+0.0000P] where P=(Fo^2^+2Fc^2^)/3'
_refine_ls_weighting_scheme calc
_refine_ls_wR_factor_gt 0.2193
_refine_ls_wR_factor_ref 0.2558
_reflns_number_gt 4817
_reflns_number_total 8264
_reflns_threshold_expression >2sigma(I)
_cod_data_source_file ic1006007_si_002_6.cif
_cod_data_source_block 6
_cod_depositor_comments
;
The following automatic conversions were performed:

'_symmetry_cell_setting' value 'Monoclinic' changed to 'monoclinic'
according to the built-in table from CIF Core dictionary named
'cif_core.dic' version 2.4.1 from
2010-06-29.

'_exptl_absorpt_correction_type' value 'EMPIRICAL'
changed to 'empirical' according to the built-in table from CIF Core
dictionary named 'cif_core.dic' version 2.4.1 from 2010-06-29.

Automatic conversion script
Id: cif_fix_values 1646 2011-03-28 12:23:43Z adriana 
;
_cod_original_cell_volume 7305.5(10)
_cod_original_formula_sum 'C36 H37 Cl2 N6 Ni O6.50'
_cod_database_code 4316115

loop_
_symmetry_equiv_pos_as_xyz
'x, y, z'
'-x, y, -z'
'x+1/2, y+1/2, z'
'-x+1/2, y+1/2, -z'
'-x, -y, -z'
'x, -y, z'
'-x+1/2, -y+1/2, -z'
'x+1/2, -y+1/2, z'

loop_
_atom_site_label
_atom_site_type_symbol
_atom_site_fract_x
_atom_site_fract_y
_atom_site_fract_z
_atom_site_U_iso_or_equiv
_atom_site_adp_type
_atom_site_occupancy
_atom_site_symmetry_multiplicity
_atom_site_calc_flag
_atom_site_refinement_flags
_atom_site_disorder_assembly
_atom_site_disorder_group
Ni1 Ni 0.86193(3) 0.23689(3) 0.30234(5) 0.0170(2) Uani 1 1 d . . .
C1 C 0.9595(3) 0.3400(3) 0.3704(4) 0.0291(13) Uani 1 1 d . . .
H1 H 0.9384 0.3538 0.4105 0.035 Uiso 1 1 calc R . .
C2 C 1.0083(3) 0.3755(3) 0.3643(5) 0.0359(15) Uani 1 1 d . . .
H2 H 1.0207 0.4118 0.4011 0.043 Uiso 1 1 calc R . .
C3 C 1.0383(3) 0.3574(3) 0.3048(5) 0.0410(17) Uani 1 1 d . . .
H3 H 1.0707 0.3818 0.2984 0.049 Uiso 1 1 calc R . .
C4 C 1.0202(2) 0.3020(3) 0.2531(4) 0.0291(13) Uani 1 1 d . . .
C5 C 1.0489(3) 0.2780(4) 0.1906(5) 0.0424(18) Uani 1 1 d . . .
H5 H 1.0803 0.3017 0.1795 0.051 Uiso 1 1 calc R . .
C6 C 1.0330(3) 0.2231(3) 0.1472(5) 0.0383(17) Uani 1 1 d . . .
H6 H 1.0542 0.2079 0.1080 0.046 Uiso 1 1 calc R . .
C7 C 0.9840(2) 0.1866(3) 0.1592(4) 0.0259(13) Uani 1 1 d . . .
C8 C 0.9659(2) 0.1292(3) 0.1188(4) 0.0278(13) Uani 1 1 d . . .
H8 H 0.9866 0.1111 0.0809 0.033 Uiso 1 1 calc R . .
C9 C 0.9183(3) 0.0981(3) 0.1330(4) 0.0260(13) Uani 1 1 d . . .
H9 H 0.9058 0.0585 0.1054 0.031 Uiso 1 1 calc R . .
C10 C 0.8881(2) 0.1261(3) 0.1891(4) 0.0229(12) Uani 1 1 d . . .
H10 H 0.8550 0.1048 0.1986 0.027 Uiso 1 1 calc R . .
C11 C 0.9528(2) 0.2106(3) 0.2167(4) 0.0202(11) Uani 1 1 d . . .
C12 C 0.9718(2) 0.2684(3) 0.2660(4) 0.0230(12) Uani 1 1 d . . .
N1 N 0.94113(19) 0.2880(2) 0.3227(3) 0.0201(10) Uani 1 1 d . . .
N2 N 0.90442(19) 0.1814(2) 0.2292(3) 0.0190(9) Uani 1 1 d . . .
C13 C 0.8364(3) 0.3449(3) 0.1592(4) 0.0252(12) Uani 1 1 d . . .
H13 H 0.8754 0.3603 0.1910 0.030 Uiso 1 1 calc R . .
C14 C 0.8000(3) 0.3795(3) 0.0833(4) 0.0280(13) Uani 1 1 d . . .
H14 H 0.8145 0.4173 0.0651 0.034 Uiso 1 1 calc R . .
C15 C 0.7436(3) 0.3578(3) 0.0367(4) 0.0268(13) Uani 1 1 d . . .
H15 H 0.7185 0.3805 -0.0140 0.032 Uiso 1 1 calc R . .
C16 C 0.7234(2) 0.3011(3) 0.0651(4) 0.0223(12) Uani 1 1 d . . .
C17 C 0.6663(2) 0.2741(3) 0.0191(4) 0.0260(13) Uani 1 1 d . . .
H17 H 0.6400 0.2948 -0.0326 0.031 Uiso 1 1 calc R . .
C18 C 0.6490(2) 0.2197(3) 0.0477(4) 0.0259(13) Uani 1 1 d . . .
H18 H 0.6110 0.2024 0.0152 0.031 Uiso 1 1 calc R . .
C19 C 0.6870(2) 0.1872(3) 0.1263(4) 0.0217(12) Uani 1 1 d . . .
C20 C 0.6710(2) 0.1306(3) 0.1589(4) 0.0240(12) Uani 1 1 d . . .
H20 H 0.6336 0.1111 0.1286 0.029 Uiso 1 1 calc R . .
C21 C 0.7103(2) 0.1035(3) 0.2356(4) 0.0238(12) Uani 1 1 d . . .
H21 H 0.7003 0.0649 0.2582 0.029 Uiso 1 1 calc R . .
C22 C 0.7655(2) 0.1332(2) 0.2803(4) 0.0198(11) Uani 1 1 d . . .
H22 H 0.7919 0.1143 0.3335 0.024 Uiso 1 1 calc R . .
C23 C 0.7434(2) 0.2134(2) 0.1744(4) 0.0186(11) Uani 1 1 d . . .
C24 C 0.7626(2) 0.2708(2) 0.1419(4) 0.0182(11) Uani 1 1 d . . .
N3 N 0.81837(19) 0.2922(2) 0.1873(3) 0.0185(9) Uani 1 1 d . . .
N4 N 0.78176(18) 0.1870(2) 0.2502(3) 0.0184(9) Uani 1 1 d . . .
C25 C 0.9183(2) 0.1293(3) 0.4366(4) 0.0234(12) Uani 1 1 d . . .
H25 H 0.9331 0.1127 0.3907 0.028 Uiso 1 1 calc R . .
C26 C 0.9288(2) 0.0961(3) 0.5178(4) 0.0248(12) Uani 1 1 d . . .
H26 H 0.9503 0.0576 0.5266 0.030 Uiso 1 1 calc R . .
C27 C 0.9078(2) 0.1193(3) 0.5846(4) 0.0258(13) Uani 1 1 d . . .
H27 H 0.9149 0.0970 0.6403 0.031 Uiso 1 1 calc R . .
C28 C 0.8758(2) 0.1763(3) 0.5712(4) 0.0228(12) Uani 1 1 d . . .
C29 C 0.8514(3) 0.2033(3) 0.6372(4) 0.0300(14) Uani 1 1 d . . .
H29 H 0.8548 0.1815 0.6923 0.036 Uiso 1 1 calc R . .
C30 C 0.8234(3) 0.2601(3) 0.6212(4) 0.0326(14) Uani 1 1 d . . .
H30 H 0.8083 0.2778 0.6662 0.039 Uiso 1 1 calc R . .
C31 C 0.8162(2) 0.2937(3) 0.5382(4) 0.0239(12) Uani 1 1 d . . .
C32 C 0.7899(3) 0.3534(3) 0.5191(4) 0.0297(14) Uani 1 1 d . . .
H32 H 0.7760 0.3744 0.5632 0.036 Uiso 1 1 calc R . .
C33 C 0.7842(3) 0.3813(3) 0.4371(4) 0.0323(14) Uani 1 1 d . . .
H33 H 0.7673 0.4221 0.4245 0.039 Uiso 1 1 calc R . .
C34 C 0.8036(3) 0.3488(3) 0.3708(4) 0.0273(13) Uani 1 1 d . . .
H34 H 0.7977 0.3678 0.3129 0.033 Uiso 1 1 calc R . .
C35 C 0.8371(2) 0.2660(2) 0.4704(4) 0.0182(11) Uani 1 1 d . . .
C36 C 0.8678(2) 0.2072(3) 0.4882(4) 0.0191(11) Uani 1 1 d . . .
N5 N 0.88836(18) 0.1836(2) 0.4204(3) 0.0186(9) Uani 1 1 d . . .
N6 N 0.82959(19) 0.2933(2) 0.3869(3) 0.0205(10) Uani 1 1 d . . .
Cl1 Cl 0.56880(12) 0.0000 0.1790(2) 0.0550(7) Uani 1 2 d S . .
Cl2 Cl 0.76933(9) 0.0000 0.43262(15) 0.0315(5) Uani 1 2 d S . .
Cl3 Cl 0.77202(12) 0.0000 0.09322(18) 0.0454(6) Uani 1 2 d S . .
Cl4 Cl 0.96789(18) 0.0000 0.3396(3) 0.0998(14) Uani 1 2 d S . .
O1W O 0.5652(3) 0.0000 0.5277(4) 0.0334(14) Uani 1 2 d S . .
O2W O 0.6262(3) 0.0000 0.3949(5) 0.059(2) Uani 1 2 d S . .
O3W O 0.8419(3) 0.0000 0.2934(6) 0.054(2) Uani 1 2 d S . .
O4W O 0.6315(3) 0.0000 0.0276(5) 0.0456(17) Uani 1 2 d S . .
O5W O 0.8196(4) 0.0000 0.6480(5) 0.060(2) Uani 1 2 d S . .
O6W O 0.9448(3) 0.0000 0.7607(4) 0.0296(13) Uani 1 2 d S . .
O7W O 0.8222(3) 0.0000 -0.0663(6) 0.073(3) Uani 1 2 d S . .
O8W O 0.9524(2) 0.0000 -0.0432(4) 0.0370(16) Uani 1 2 d S . .
O9W O 0.7474(4) 0.0000 -0.2429(5) 0.117(5) Uani 1 2 d S . .
O10W O 0.8628(6) -0.1107(4) -0.1698(8) 0.073(4) Uani 0.50 1 d P . .
O11W O 0.5640(5) -0.0318(7) -0.1589(7) 0.088(6) Uani 0.50 1 d P . .
O12W O 0.5419(5) -0.1046(6) -0.0543(8) 0.079(4) Uani 0.50 1 d P . .
O13W O 0.6272(5) 0.0000 -0.2835(7) 0.124(5) Uani 1 2 d S . .

loop_
_atom_site_aniso_label
_atom_site_aniso_U_11
_atom_site_aniso_U_22
_atom_site_aniso_U_33
_atom_site_aniso_U_23
_atom_site_aniso_U_13
_atom_site_aniso_U_12
Ni1 0.0206(3) 0.0166(4) 0.0163(4) 0.0011(3) 0.0096(3) 0.0026(3)
C1 0.030(3) 0.028(3) 0.028(3) -0.004(3) 0.008(3) 0.000(2)
C2 0.034(3) 0.028(3) 0.039(4) -0.004(3) 0.001(3) -0.012(3)
C3 0.028(3) 0.040(4) 0.057(5) -0.005(3) 0.017(3) -0.014(3)
C4 0.022(3) 0.037(4) 0.029(4) -0.001(3) 0.009(2) -0.006(2)
C5 0.025(3) 0.063(5) 0.044(4) -0.004(4) 0.018(3) -0.017(3)
C6 0.025(3) 0.058(5) 0.040(4) -0.002(3) 0.022(3) 0.000(3)
C7 0.025(3) 0.036(3) 0.020(3) 0.001(3) 0.012(2) 0.004(2)
C8 0.030(3) 0.036(3) 0.021(3) -0.004(3) 0.014(2) 0.009(3)
C9 0.038(3) 0.022(3) 0.020(3) -0.004(2) 0.012(3) 0.007(2)
C10 0.030(3) 0.019(3) 0.023(3) 0.003(2) 0.013(2) 0.003(2)
C11 0.017(2) 0.027(3) 0.017(3) 0.005(2) 0.006(2) 0.004(2)
C12 0.022(2) 0.026(3) 0.021(3) 0.003(2) 0.005(2) 0.001(2)
N1 0.023(2) 0.019(2) 0.018(3) -0.0008(19) 0.0067(19) 0.0005(18)
N2 0.022(2) 0.018(2) 0.019(2) 0.0048(19) 0.0092(18) 0.0038(17)
C13 0.031(3) 0.024(3) 0.024(3) 0.002(2) 0.014(2) 0.003(2)
C14 0.041(3) 0.021(3) 0.027(3) 0.007(2) 0.018(3) 0.004(2)
C15 0.034(3) 0.027(3) 0.022(3) 0.006(2) 0.012(3) 0.011(2)
C16 0.030(3) 0.022(3) 0.019(3) 0.002(2) 0.014(2) 0.008(2)
C17 0.027(3) 0.033(3) 0.019(3) 0.002(2) 0.009(2) 0.009(2)
C18 0.018(2) 0.038(3) 0.022(3) -0.001(3) 0.006(2) 0.006(2)
C19 0.023(3) 0.022(3) 0.025(3) -0.002(2) 0.015(2) 0.004(2)
C20 0.024(3) 0.025(3) 0.026(3) -0.006(2) 0.012(2) 0.001(2)
C21 0.028(3) 0.017(3) 0.033(3) 0.000(2) 0.018(3) 0.004(2)
C22 0.026(3) 0.016(3) 0.022(3) 0.000(2) 0.015(2) 0.006(2)
C23 0.024(2) 0.020(3) 0.015(3) 0.002(2) 0.011(2) 0.006(2)
C24 0.025(2) 0.018(3) 0.015(3) 0.002(2) 0.010(2) 0.004(2)
N3 0.023(2) 0.019(2) 0.017(2) 0.0011(19) 0.0104(18) 0.0012(18)
N4 0.024(2) 0.019(2) 0.016(2) 0.0006(19) 0.0119(19) 0.0038(17)
C25 0.026(3) 0.023(3) 0.024(3) 0.000(2) 0.010(2) 0.007(2)
C26 0.024(3) 0.022(3) 0.027(3) 0.007(2) 0.005(2) 0.004(2)
C27 0.026(3) 0.030(3) 0.020(3) 0.010(3) 0.005(2) -0.001(2)
C28 0.025(3) 0.024(3) 0.020(3) 0.002(2) 0.008(2) 0.000(2)
C29 0.040(3) 0.036(4) 0.019(3) 0.003(3) 0.017(3) -0.003(3)
C30 0.045(3) 0.035(3) 0.024(3) -0.003(3) 0.020(3) 0.002(3)
C31 0.029(3) 0.027(3) 0.020(3) -0.005(2) 0.014(2) -0.002(2)
C32 0.039(3) 0.025(3) 0.031(4) -0.008(3) 0.020(3) 0.005(3)
C33 0.043(3) 0.025(3) 0.034(4) -0.004(3) 0.020(3) 0.006(3)
C34 0.036(3) 0.023(3) 0.026(3) 0.002(3) 0.014(3) 0.005(2)
C35 0.024(2) 0.017(3) 0.016(3) -0.002(2) 0.009(2) -0.001(2)
C36 0.018(2) 0.021(3) 0.017(3) -0.001(2) 0.004(2) -0.001(2)
N5 0.021(2) 0.018(2) 0.020(3) -0.0003(19) 0.0101(18) 0.0020(17)
N6 0.025(2) 0.019(2) 0.020(3) -0.001(2) 0.0101(19) 0.0039(18)
Cl1 0.0502(15) 0.0674(19) 0.0531(18) 0.000 0.0244(13) 0.000
Cl2 0.0373(11) 0.0271(11) 0.0338(13) 0.000 0.0167(9) 0.000
Cl3 0.0534(14) 0.0424(14) 0.0423(15) 0.000 0.0180(12) 0.000
Cl4 0.071(2) 0.080(3) 0.144(4) 0.000 0.027(2) 0.000
O1W 0.031(3) 0.056(4) 0.014(3) 0.000 0.009(2) 0.000
O2W 0.052(4) 0.062(5) 0.058(5) 0.000 0.011(4) 0.000
O3W 0.067(5) 0.034(4) 0.079(6) 0.000 0.047(4) 0.000
O4W 0.049(4) 0.025(3) 0.062(5) 0.000 0.016(4) 0.000
O5W 0.073(5) 0.064(5) 0.043(5) 0.000 0.018(4) 0.000
O6W 0.036(3) 0.031(3) 0.016(3) 0.000 -0.001(2) 0.000
O7W 0.040(4) 0.107(7) 0.070(6) 0.000 0.012(4) 0.000
O8W 0.024(3) 0.077(5) 0.018(3) 0.000 0.019(2) 0.000
O9W 0.041(4) 0.297(16) 0.017(4) 0.000 0.014(4) 0.000
O10W 0.164(12) 0.022(5) 0.080(8) 0.008(5) 0.108(9) 0.027(6)
O11W 0.060(7) 0.173(17) 0.023(6) -0.008(7) 0.003(5) -0.040(7)
O12W 0.052(7) 0.083(9) 0.076(9) -0.039(7) -0.018(6) 0.029(6)
O13W 0.088(8) 0.234(16) 0.057(7) 0.000 0.031(6) 0.000

loop_
_atom_type_symbol
_atom_type_description
_atom_type_scat_dispersion_real
_atom_type_scat_dispersion_imag
_atom_type_scat_source
C C 0.0033 0.0016 'International Tables Vol C Tables 4.2.6.8 and 6.1.1.4'
H H 0.0000 0.0000 'International Tables Vol C Tables 4.2.6.8 and 6.1.1.4'
N N 0.0061 0.0033 'International Tables Vol C Tables 4.2.6.8 and 6.1.1.4'
O O 0.0106 0.0060 'International Tables Vol C Tables 4.2.6.8 and 6.1.1.4'
Cl Cl 0.1484 0.1585 'International Tables Vol C Tables 4.2.6.8 and 6.1.1.4'
Ni Ni 0.3393 1.1124 'International Tables Vol C Tables 4.2.6.8 and 6.1.1.4'

loop_
_geom_angle_atom_site_label_1
_geom_angle_atom_site_label_2
_geom_angle_atom_site_label_3
_geom_angle
_geom_angle_site_symmetry_1
_geom_angle_site_symmetry_3
_geom_angle_publ_flag
N5 Ni1 N6 80.44(17) . . ?
N5 Ni1 N2 95.84(17) . . ?
N6 Ni1 N2 173.17(18) . . ?
N5 Ni1 N4 92.62(17) . . ?
N6 Ni1 N4 94.37(16) . . ?
N2 Ni1 N4 91.51(16) . . ?
N5 Ni1 N1 98.35(17) . . ?
N6 Ni1 N1 94.85(17) . . ?
N2 Ni1 N1 79.96(17) . . ?
N4 Ni1 N1 166.70(17) . . ?
N5 Ni1 N3 168.51(15) . . ?
N6 Ni1 N3 91.64(17) . . ?
N2 Ni1 N3 92.84(17) . . ?
N4 Ni1 N3 79.62(17) . . ?
N1 Ni1 N3 90.55(17) . . ?
N1 C1 C2 123.0(6) . . ?
C3 C2 C1 119.5(6) . . ?
C2 C3 C4 119.0(5) . . ?
C12 C4 C3 117.3(5) . . ?
C12 C4 C5 118.9(6) . . ?
C3 C4 C5 123.8(5) . . ?
C6 C5 C4 122.1(5) . . ?
C5 C6 C7 120.9(6) . . ?
C8 C7 C11 117.4(5) . . ?
C8 C7 C6 124.3(5) . . ?
C11 C7 C6 118.3(6) . . ?
C9 C8 C7 120.4(5) . . ?
C8 C9 C10 118.8(5) . . ?
N2 C10 C9 122.3(5) . . ?
N2 C11 C7 122.8(5) . . ?
N2 C11 C12 116.8(5) . . ?
C7 C11 C12 120.4(5) . . ?
N1 C12 C4 123.1(5) . . ?
N1 C12 C11 117.6(5) . . ?
C4 C12 C11 119.3(5) . . ?
C1 N1 C12 118.0(5) . . ?
C1 N1 Ni1 129.6(4) . . ?
C12 N1 Ni1 111.5(4) . . ?
C10 N2 C11 118.1(5) . . ?
C10 N2 Ni1 129.5(3) . . ?
C11 N2 Ni1 112.1(4) . . ?
N3 C13 C14 122.7(5) . . ?
C15 C14 C13 119.4(5) . . ?
C14 C15 C16 119.0(5) . . ?
C24 C16 C15 117.2(5) . . ?
C24 C16 C17 119.9(5) . . ?
C15 C16 C17 122.8(5) . . ?
C18 C17 C16 121.0(5) . . ?
C17 C18 C19 121.4(5) . . ?
C20 C19 C23 117.5(5) . . ?
C20 C19 C18 123.6(5) . . ?
C23 C19 C18 118.9(5) . . ?
C21 C20 C19 119.1(5) . . ?
C20 C21 C22 119.8(5) . . ?
N4 C22 C21 122.1(5) . . ?
N4 C23 C19 123.3(5) . . ?
N4 C23 C24 117.1(5) . . ?
C19 C23 C24 119.6(5) . . ?
N3 C24 C16 123.5(5) . . ?
N3 C24 C23 117.4(5) . . ?
C16 C24 C23 119.1(5) . . ?
C13 N3 C24 118.3(5) . . ?
C13 N3 Ni1 129.1(4) . . ?
C24 N3 Ni1 112.5(3) . . ?
C22 N4 C23 118.1(5) . . ?
C22 N4 Ni1 128.6(4) . . ?
C23 N4 Ni1 113.3(3) . . ?
N5 C25 C26 123.1(5) . . ?
C27 C26 C25 119.3(5) . . ?
C26 C27 C28 120.2(5) . . ?
C36 C28 C27 116.9(5) . . ?
C36 C28 C29 119.4(5) . . ?
C27 C28 C29 123.7(5) . . ?
C30 C29 C28 120.3(5) . . ?
C29 C30 C31 121.6(5) . . ?
C32 C31 C35 116.9(5) . . ?
C32 C31 C30 124.3(5) . . ?
C35 C31 C30 118.8(5) . . ?
C33 C32 C31 119.9(5) . . ?
C32 C33 C34 119.6(6) . . ?
N6 C34 C33 122.2(6) . . ?
N6 C35 C31 122.9(5) . . ?
N6 C35 C36 117.6(4) . . ?
C31 C35 C36 119.5(5) . . ?
N5 C36 C28 123.0(5) . . ?
N5 C36 C35 116.7(5) . . ?
C28 C36 C35 120.3(5) . . ?
C25 N5 C36 117.5(5) . . ?
C25 N5 Ni1 129.5(4) . . ?
C36 N5 Ni1 112.8(3) . . ?
C34 N6 C35 118.3(5) . . ?
C34 N6 Ni1 129.6(4) . . ?
C35 N6 Ni1 112.1(3) . . ?

loop_
_geom_bond_atom_site_label_1
_geom_bond_atom_site_label_2
_geom_bond_distance
_geom_bond_site_symmetry_2
_geom_bond_publ_flag
Ni1 N5 2.069(4) . ?
Ni1 N6 2.081(4) . ?
Ni1 N2 2.087(4) . ?
Ni1 N4 2.089(4) . ?
Ni1 N1 2.088(4) . ?
Ni1 N3 2.109(4) . ?
C1 N1 1.325(7) . ?
C1 C2 1.399(8) . ?
C2 C3 1.371(9) . ?
C3 C4 1.414(9) . ?
C4 C12 1.406(7) . ?
C4 C5 1.430(8) . ?
C5 C6 1.342(10) . ?
C6 C7 1.444(8) . ?
C7 C8 1.378(8) . ?
C7 C11 1.407(7) . ?
C8 C9 1.372(8) . ?
C9 C10 1.408(7) . ?
C10 N2 1.330(7) . ?
C11 N2 1.357(6) . ?
C11 C12 1.443(8) . ?
C12 N1 1.357(7) . ?
C13 N3 1.318(7) . ?
C13 C14 1.421(8) . ?
C14 C15 1.372(8) . ?
C15 C16 1.416(8) . ?
C16 C24 1.409(7) . ?
C16 C17 1.425(8) . ?
C17 C18 1.345(8) . ?
C18 C19 1.437(8) . ?
C19 C20 1.401(8) . ?
C19 C23 1.413(7) . ?
C20 C21 1.378(8) . ?
C21 C22 1.410(8) . ?
C22 N4 1.335(7) . ?
C23 N4 1.356(7) . ?
C23 C24 1.445(7) . ?
C24 N3 1.355(7) . ?
C25 N5 1.334(7) . ?
C25 C26 1.391(8) . ?
C26 C27 1.364(8) . ?
C27 C28 1.408(8) . ?
C28 C36 1.399(7) . ?
C28 C29 1.432(8) . ?
C29 C30 1.361(9) . ?
C30 C31 1.428(8) . ?
C31 C32 1.405(8) . ?
C31 C35 1.415(7) . ?
C32 C33 1.364(8) . ?
C33 C34 1.422(8) . ?
C34 N6 1.317(7) . ?
C35 N6 1.372(7) . ?
C35 C36 1.427(7) . ?
C36 N5 1.375(6) . ?
O11W O11W 1.36(3) 6 ?
